data_2205315
loop_
_publ_author_name
'Yathirajan, Hemmige S.'
'Nagaraj, Basavegowda'
'Narasegowda, Rajenahally S.'
'Bolte, Michael'

_publ_section_title 4'-[2-Butyl-4-chloro-5-(hydroxyiminomethyl)-1<i>H</i>-imidazol-3-ylmethyl]biphenyl-2-carbonitrile
_journal_issue 3
_journal_name_full 'Acta Crystallographica Section E'
_journal_page_first o714
_journal_page_last o715
_journal_paper_doi 10.1107/S1600536805004988
_journal_volume 61
_journal_year 2005
_chemical_formula_iupac 'C22 H21 Cl N4 O'
_chemical_formula_moiety 'C22 H21 Cl N4 O'
_chemical_formula_sum 'C22 H21 Cl N4 O'
_chemical_formula_weight 392.88
_chemical_name_systematic
;
4'-[2-Butyl-4-chloro-5-(hydroxyiminomethyl)-1H-imidazol-3-ylmethyl]biphenyl-
2-carbonitrile
;
_space_group_IT_number 2
_symmetry_cell_setting triclinic
_symmetry_space_group_name_Hall '-P 1'
_symmetry_space_group_name_H-M 'P -1'
_atom_sites_solution_hydrogens geom
_atom_sites_solution_primary direct
_atom_sites_solution_secondary difmap
_audit_creation_method SHELXL-97
_cell_angle_alpha 79.823(6)
_cell_angle_beta 84.248(7)
_cell_angle_gamma 64.220(6)
_cell_formula_units_Z 2
_cell_length_a 7.6974(6)
_cell_length_b 7.8682(6)
_cell_length_c 19.1907(16)
_cell_measurement_reflns_used 29921
_cell_measurement_temperature 173(2)
_cell_measurement_theta_max 25.7
_cell_measurement_theta_min 3.6
_cell_volume 1029.77(15)
_computing_cell_refinement X-AREA
_computing_data_collection 'X-AREA (Stoe & Cie, 2001)'
_computing_data_reduction X-AREA
_computing_molecular_graphics 'XP in SHELXTL-Plus (Sheldrick, 1991)'
_computing_publication_material 'SHELXL97 and PLATON (Spek, 2003)'
_computing_structure_refinement 'SHELXL97 (Sheldrick, 1997) '
_computing_structure_solution 'SHELXS97 (Sheldrick, 1990) '
_diffrn_ambient_temperature 173(2)
_diffrn_measured_fraction_theta_full 0.993
_diffrn_measured_fraction_theta_max 0.989
_diffrn_measurement_device_type 'Stoe IPDS-II two-circle'
_diffrn_measurement_method \w
_diffrn_radiation_monochromator graphite
_diffrn_radiation_source 'fine-focus sealed tube'
_diffrn_radiation_type MoK\a
_diffrn_radiation_wavelength 0.71073
_diffrn_reflns_av_R_equivalents 0.0341
_diffrn_reflns_av_sigmaI/netI 0.0191
_diffrn_reflns_limit_h_max 9
_diffrn_reflns_limit_h_min -9
_diffrn_reflns_limit_k_max 9
_diffrn_reflns_limit_k_min -9
_diffrn_reflns_limit_l_max 23
_diffrn_reflns_limit_l_min -23
_diffrn_reflns_number 16926
_diffrn_reflns_theta_full 25.00
_diffrn_reflns_theta_max 25.57
_diffrn_reflns_theta_min 3.60
_diffrn_standards_decay_% 0
_diffrn_standards_interval_time 0
_diffrn_standards_number 0
_exptl_absorpt_coefficient_mu 0.205
_exptl_absorpt_correction_T_max 0.9413
_exptl_absorpt_correction_T_min 0.9269
_exptl_absorpt_correction_type multi-scan
_exptl_absorpt_process_details '(MULABS; Spek, 2003; Blessing, 1995)'
_exptl_crystal_colour colourless
_exptl_crystal_density_diffrn 1.267
_exptl_crystal_density_method 'not measured'
_exptl_crystal_description block
_exptl_crystal_F_000 412
_exptl_crystal_size_max 0.36
_exptl_crystal_size_mid 0.33
_exptl_crystal_size_min 0.32
_refine_diff_density_max 0.490
_refine_diff_density_min -0.525
_refine_ls_extinction_method none
_refine_ls_goodness_of_fit_ref 1.118
_refine_ls_hydrogen_treatment mixed
_refine_ls_matrix_type full
_refine_ls_number_parameters 276
_refine_ls_number_reflns 3815
_refine_ls_number_restraints 1
_refine_ls_restrained_S_all 1.144
_refine_ls_R_factor_all 0.0470
_refine_ls_R_factor_gt 0.0429
_refine_ls_shift/su_max 0.002
_refine_ls_shift/su_mean 0.000
_refine_ls_structure_factor_coef Fsqd
_refine_ls_weighting_details 'calc w = 1/[\s^2^(Fo^2^)+(0.0421P)^2^+0.7181P] where P = (Fo^2^+2Fc^2^)/3'
_refine_ls_weighting_scheme calc
_refine_ls_wR_factor_gt 0.1024
_refine_ls_wR_factor_ref 0.1052
_reflns_number_gt 3517
_reflns_number_total 3815
_reflns_threshold_expression I>2\s(I)
_cod_data_source_file nc6022.cif
_cod_data_source_block I
_cod_original_cell_volume 1029.77(14)
_cod_database_code 2205315
_cod_database_fobs_code 2205315

loop_
_symmetry_equiv_pos_as_xyz
'x, y, z'
'-x, -y, -z'

loop_
_atom_site_label
_atom_site_fract_x
_atom_site_fract_y
_atom_site_fract_z
_atom_site_U_iso_or_equiv
_atom_site_adp_type
_atom_site_calc_flag
_atom_site_refinement_flags
_atom_site_occupancy
_atom_site_disorder_assembly
_atom_site_disorder_group
_atom_site_type_symbol
N1 0.4484(2) 0.21590(19) 0.88959(8) 0.0187(3) Uani d . 1 . . N
C2 0.3068(2) 0.1550(2) 0.91707(9) 0.0176(3) Uani d . 1 . . C
C3 0.4029(2) -0.0407(2) 0.92618(9) 0.0186(3) Uani d . 1 . . C
N4 0.5928(2) -0.1023(2) 0.90548(8) 0.0213(3) Uani d . 1 . . N
C5 0.6168(2) 0.0567(2) 0.88369(10) 0.0225(4) Uani d . 1 . . C
C1 0.4263(2) 0.4152(2) 0.87535(9) 0.0212(4) Uani d . 1 . . C
H1A 0.5312 0.4234 0.8985 0.025 Uiso calc R 1 . . H
H1B 0.3020 0.4984 0.8965 0.025 Uiso calc R 1 . . H
C2' 0.1039(2) 0.2674(2) 0.93240(10) 0.0212(4) Uani d . 1 . . C
H2' 0.0346 0.2029 0.9597 0.025 Uiso calc R 1 . . H
N2 0.0112(2) 0.4467(2) 0.91202(8) 0.0221(3) Uani d . 1 . . N
O2 -0.18413(17) 0.50671(18) 0.93454(8) 0.0303(3) Uani d . 1 . . O
H2 -0.235(4) 0.637(4) 0.9221(15) 0.060(8) Uiso d . 1 . . H
Cl3 0.30731(6) -0.20032(6) 0.96048(3) 0.02670(14) Uani d . 1 . . Cl
C6 0.8031(3) 0.0582(3) 0.85378(14) 0.0422(6) Uani d . 1 A . C
H6A 0.9105 -0.0442 0.8819 0.051 Uiso calc R 1 . . H
H6B 0.8031 0.1816 0.8583 0.051 Uiso calc R 1 . . H
C7 0.8385(4) 0.0292(5) 0.77597(18) 0.0824(12) Uani d D 1 . . C
H7A 0.7398 0.1452 0.7494 0.099 Uiso d PR 0.567(11) A 1 H
H7B 0.8037 -0.0764 0.7730 0.099 Uiso d PR 0.567(11) A 1 H
H7C 0.7370 0.1307 0.7452 0.099 Uiso d PR 0.433(11) A 2 H
H7D 0.8511 -0.0977 0.7694 0.099 Uiso d PR 0.433(11) A 2 H
C8 1.0228(7) -0.0158(6) 0.7346(3) 0.0379(14) Uani d P 0.567(11) A 1 C
H8A 1.0074 -0.0301 0.6857 0.045 Uiso calc PR 0.567(11) A 1 H
H8B 1.1260 -0.1358 0.7571 0.045 Uiso calc PR 0.567(11) A 1 H
C9 1.0714(8) 0.1524(9) 0.7345(4) 0.0609(18) Uani d P 0.567(11) A 1 C
H9A 1.1921 0.1315 0.7075 0.091 Uiso calc PR 0.567(11) A 1 H
H9B 1.0864 0.1640 0.7833 0.091 Uiso calc PR 0.567(11) A 1 H
H9C 0.9669 0.2699 0.7127 0.091 Uiso calc PR 0.567(11) A 1 H
C8' 1.0422(9) 0.0536(17) 0.7655(5) 0.085(5) Uani d PD 0.433(11) A 2 C
H8'1 1.0289 0.1594 0.7900 0.101 Uiso calc PR 0.433(11) A 2 H
H8'2 1.1465 -0.0647 0.7883 0.101 Uiso calc PR 0.433(11) A 2 H
C9' 1.0966(12) 0.0909(16) 0.6941(6) 0.083(4) Uani d P 0.433(11) A 2 C
H9'1 1.2217 0.0968 0.6918 0.125 Uiso calc PR 0.433(11) A 2 H
H9'2 0.9991 0.2131 0.6719 0.125 Uiso calc PR 0.433(11) A 2 H
H9'3 1.1068 -0.0113 0.6689 0.125 Uiso calc PR 0.433(11) A 2 H
C11 0.4316(2) 0.4875(2) 0.79682(9) 0.0204(4) Uani d . 1 . . C
C12 0.3272(3) 0.4554(3) 0.74906(10) 0.0260(4) Uani d . 1 . . C
H12 0.2524 0.3866 0.7660 0.031 Uiso calc R 1 . . H
C13 0.3315(3) 0.5225(3) 0.67727(10) 0.0258(4) Uani d . 1 . . C
H13 0.2596 0.4988 0.6458 0.031 Uiso calc R 1 . . H
C14 0.4403(2) 0.6250(2) 0.65051(10) 0.0228(4) Uani d . 1 . . C
C15 0.5421(3) 0.6598(3) 0.69876(10) 0.0260(4) Uani d . 1 . . C
H15 0.6146 0.7312 0.6821 0.031 Uiso calc R 1 . . H
C16 0.5385(3) 0.5910(3) 0.77086(10) 0.0240(4) Uani d . 1 . . C
H16 0.6096 0.6150 0.8026 0.029 Uiso calc R 1 . . H
C21 0.4378(3) 0.6997(3) 0.57330(10) 0.0252(4) Uani d . 1 . . C
C22 0.6018(3) 0.7013(3) 0.53370(10) 0.0282(4) Uani d . 1 . . C
C23 0.5924(3) 0.7757(3) 0.46124(11) 0.0358(5) Uani d . 1 . . C
H23 0.7043 0.7775 0.4359 0.043 Uiso calc R 1 . . H
C24 0.4191(3) 0.8466(3) 0.42675(11) 0.0389(5) Uani d . 1 . . C
H24 0.4117 0.8973 0.3778 0.047 Uiso calc R 1 . . H
C25 0.2568(3) 0.8428(3) 0.46439(12) 0.0411(5) Uani d . 1 . . C
H25 0.1385 0.8896 0.4408 0.049 Uiso calc R 1 . . H
C26 0.2654(3) 0.7714(3) 0.53625(11) 0.0338(5) Uani d . 1 . . C
H26 0.1522 0.7709 0.5609 0.041 Uiso calc R 1 . . H
C27 0.7898(3) 0.6196(3) 0.56520(11) 0.0370(5) Uani d . 1 . . C
N27 0.9418(3) 0.5551(4) 0.58767(11) 0.0574(6) Uani d . 1 . . N

loop_
_atom_site_aniso_label
_atom_site_aniso_U_11
_atom_site_aniso_U_22
_atom_site_aniso_U_33
_atom_site_aniso_U_12
_atom_site_aniso_U_13
_atom_site_aniso_U_23
N1 0.0155(7) 0.0125(7) 0.0252(8) -0.0038(5) -0.0007(5) -0.0012(5)
C2 0.0156(8) 0.0139(8) 0.0205(8) -0.0039(6) -0.0013(6) -0.0019(6)
C3 0.0163(8) 0.0128(8) 0.0241(9) -0.0040(6) -0.0003(6) -0.0025(6)
N4 0.0148(7) 0.0152(7) 0.0280(8) -0.0012(6) -0.0004(6) -0.0028(6)
C5 0.0151(8) 0.0178(8) 0.0299(10) -0.0033(7) -0.0004(7) -0.0019(7)
C1 0.0217(8) 0.0128(8) 0.0284(9) -0.0067(7) -0.0020(7) -0.0021(6)
C2' 0.0165(8) 0.0143(8) 0.0298(9) -0.0042(7) 0.0021(7) -0.0033(7)
N2 0.0136(7) 0.0164(7) 0.0304(8) -0.0012(6) 0.0005(6) -0.0035(6)
O2 0.0131(6) 0.0150(6) 0.0534(9) 0.0006(5) 0.0047(6) -0.0029(6)
Cl3 0.0224(2) 0.0128(2) 0.0421(3) -0.00644(16) 0.00277(18) -0.00211(17)
C6 0.0163(9) 0.0272(11) 0.0725(16) -0.0052(8) 0.0069(10) 0.0033(10)
C7 0.0497(17) 0.072(2) 0.079(2) 0.0002(15) 0.0410(16) 0.0086(17)
C8 0.037(2) 0.038(2) 0.037(3) -0.0124(18) 0.0109(19) -0.0185(18)
C9 0.072(4) 0.072(4) 0.060(4) -0.048(3) 0.043(3) -0.039(3)
C8' 0.033(3) 0.120(9) 0.052(6) -0.011(4) 0.022(3) 0.032(6)
C9' 0.061(5) 0.084(7) 0.073(7) -0.021(4) 0.013(4) 0.027(5)
C11 0.0161(8) 0.0128(8) 0.0286(9) -0.0028(6) -0.0020(7) -0.0021(6)
C12 0.0232(9) 0.0244(9) 0.0340(10) -0.0140(8) -0.0038(7) -0.0006(7)
C13 0.0220(9) 0.0268(9) 0.0308(10) -0.0114(8) -0.0064(7) -0.0032(7)
C14 0.0181(8) 0.0191(8) 0.0269(9) -0.0041(7) -0.0024(7) -0.0020(7)
C15 0.0263(9) 0.0249(9) 0.0310(10) -0.0159(8) -0.0014(7) -0.0012(7)
C16 0.0232(9) 0.0228(9) 0.0286(10) -0.0119(7) -0.0039(7) -0.0027(7)
C21 0.0241(9) 0.0199(9) 0.0292(10) -0.0068(7) -0.0034(7) -0.0027(7)
C22 0.0277(10) 0.0274(10) 0.0291(10) -0.0115(8) -0.0027(8) -0.0028(8)
C23 0.0398(12) 0.0347(11) 0.0300(11) -0.0149(9) 0.0032(9) -0.0028(8)
C24 0.0489(13) 0.0311(11) 0.0270(11) -0.0090(10) -0.0071(9) 0.0016(8)
C25 0.0363(11) 0.0373(12) 0.0375(12) -0.0043(9) -0.0148(9) 0.0014(9)
C26 0.0265(10) 0.0331(11) 0.0352(11) -0.0072(8) -0.0066(8) -0.0001(8)
C27 0.0302(11) 0.0534(13) 0.0301(11) -0.0221(10) 0.0030(8) -0.0031(9)
N27 0.0315(11) 0.0985(19) 0.0424(12) -0.0305(11) -0.0025(9) -0.0025(11)

loop_
_atom_type_symbol
_atom_type_description
_atom_type_scat_dispersion_real
_atom_type_scat_dispersion_imag
_atom_type_scat_source
C C 0.0033 0.0016 'International Tables Vol C Tables 4.2.6.8 and 6.1.1.4'
H H 0.0000 0.0000 'International Tables Vol C Tables 4.2.6.8 and 6.1.1.4'
Cl Cl 0.1484 0.1585 'International Tables Vol C Tables 4.2.6.8 and 6.1.1.4'
N N 0.0061 0.0033 'International Tables Vol C Tables 4.2.6.8 and 6.1.1.4'
O O 0.0106 0.0060 'International Tables Vol C Tables 4.2.6.8 and 6.1.1.4'

loop_
_geom_angle_atom_site_label_1
_geom_angle_atom_site_label_2
_geom_angle_atom_site_label_3
_geom_angle
_geom_angle_publ_flag
C5 N1 C2 107.55(14) ?
C5 N1 C1 125.74(14) ?
C2 N1 C1 126.50(14) ?
C3 C2 N1 103.89(14) ?
C3 C2 C2' 126.79(16) ?
N1 C2 C2' 129.32(15) ?
N4 C3 C2 112.34(15) ?
N4 C3 Cl3 121.08(12) ?
C2 C3 Cl3 126.57(13) ?
C5 N4 C3 104.82(14) ?
N4 C5 N1 111.39(15) ?
N4 C5 C6 123.61(16) ?
N1 C5 C6 124.95(16) ?
N1 C1 C11 112.59(14) ?
N1 C1 H1A 109.1 ?
C11 C1 H1A 109.1 ?
N1 C1 H1B 109.1 ?
C11 C1 H1B 109.1 ?
H1A C1 H1B 107.8 ?
N2 C2' C2 125.07(16) y
N2 C2' H2' 117.5 ?
C2 C2' H2' 117.5 ?
C2' N2 O2 109.53(14) y
N2 O2 H2 103.2(18) ?
C5 C6 C7 113.0(2) ?
C5 C6 H6A 109.0 ?
C7 C6 H6A 109.0 ?
C5 C6 H6B 109.0 ?
C7 C6 H6B 109.0 ?
H6A C6 H6B 107.8 ?
C8 C7 C6 126.8(3) ?
C8 C7 C8' 34.2(4) ?
C6 C7 C8' 96.1(5) ?
C8 C7 H7A 106.8 ?
C6 C7 H7A 105.7 ?
C8' C7 H7A 106.7 ?
C8 C7 H7B 104.9 ?
C6 C7 H7B 104.9 ?
C8' C7 H7B 134.0 ?
H7A C7 H7B 106.2 ?
C8 C7 H7C 106.0 ?
C6 C7 H7C 112.2 ?
C8' C7 H7C 111.5 ?
H7A C7 H7C 9.3 ?
H7B C7 H7C 97.7 ?
C8 C7 H7D 86.8 ?
C6 C7 H7D 111.8 ?
C8' C7 H7D 114.5 ?
H7A C7 H7D 119.2 ?
H7B C7 H7D 19.4 ?
H7C C7 H7D 110.0 ?
C7 C8 C9 105.5(4) ?
C7 C8 H8A 110.6 ?
C9 C8 H8A 110.6 ?
C7 C8 H8B 110.6 ?
C9 C8 H8B 110.6 ?
H8A C8 H8B 108.8 ?
C8 C9 H9A 109.5 ?
C8 C9 H9B 109.5 ?
H9A C9 H9B 109.5 ?
C8 C9 H9C 109.5 ?
H9A C9 H9C 109.5 ?
H9B C9 H9C 109.5 ?
C9' C8' C7 113.9(9) ?
C9' C8' H8'1 108.8 ?
C7 C8' H8'1 108.8 ?
C9' C8' H8'2 108.8 ?
C7 C8' H8'2 108.8 ?
H8'1 C8' H8'2 107.7 ?
C8' C9' H9'1 109.5 ?
C8' C9' H9'2 109.5 ?
H9'1 C9' H9'2 109.5 ?
C8' C9' H9'3 109.5 ?
H9'1 C9' H9'3 109.5 ?
H9'2 C9' H9'3 109.5 ?
C16 C11 C12 118.49(16) ?
C16 C11 C1 120.44(15) ?
C12 C11 C1 121.06(15) ?
C13 C12 C11 120.98(16) ?
C13 C12 H12 119.5 ?
C11 C12 H12 119.5 ?
C12 C13 C14 120.97(17) ?
C12 C13 H13 119.5 ?
C14 C13 H13 119.5 ?
C15 C14 C13 117.89(17) ?
C15 C14 C21 122.36(16) ?
C13 C14 C21 119.69(16) ?
C16 C15 C14 120.95(16) ?
C16 C15 H15 119.5 ?
C14 C15 H15 119.5 ?
C11 C16 C15 120.70(16) ?
C11 C16 H16 119.7 ?
C15 C16 H16 119.7 ?
C26 C21 C22 116.70(18) ?
C26 C21 C14 119.76(17) ?
C22 C21 C14 123.54(16) ?
C23 C22 C21 121.67(18) ?
C23 C22 C27 116.80(18) ?
C21 C22 C27 121.48(17) ?
C24 C23 C22 119.9(2) ?
C24 C23 H23 120.1 ?
C22 C23 H23 120.1 ?
C23 C24 C25 119.43(19) ?
C23 C24 H24 120.3 ?
C25 C24 H24 120.3 ?
C24 C25 C26 120.8(2) ?
C24 C25 H25 119.6 ?
C26 C25 H25 119.6 ?
C25 C26 C21 121.6(2) ?
C25 C26 H26 119.2 ?
C21 C26 H26 119.2 ?
N27 C27 C22 177.4(2) ?

loop_
_geom_bond_atom_site_label_1
_geom_bond_atom_site_label_2
_geom_bond_distance
_geom_bond_publ_flag
N1 C5 1.367(2) y
N1 C2 1.395(2) y
N1 C1 1.479(2) ?
C2 C3 1.374(2) y
C2 C2' 1.451(2) y
C3 N4 1.365(2) y
C3 Cl3 1.7228(17) y
N4 C5 1.332(2) y
C5 C6 1.494(2) ?
C1 C11 1.517(2) ?
C1 H1A 0.9900 ?
C1 H1B 0.9900 ?
C2' N2 1.280(2) y
C2' H2' 0.9500 ?
N2 O2 1.4121(18) y
O2 H2 0.92(3) ?
C6 C7 1.530(4) ?
C6 H6A 0.9900 ?
C6 H6B 0.9900 ?
C7 C8 1.484(5) ?
C7 C8' 1.649(7) ?
C7 H7A 0.9900 ?
C7 H7B 0.9900 ?
C7 H7C 0.9900 ?
C7 H7D 0.9900 ?
C8 C9 1.524(8) ?
C8 H8A 0.9900 ?
C8 H8B 0.9900 ?
C9 H9A 0.9800 ?
C9 H9B 0.9800 ?
C9 H9C 0.9800 ?
C8' C9' 1.410(14) ?
C8' H8'1 0.9900 ?
C8' H8'2 0.9900 ?
C9' H9'1 0.9800 ?
C9' H9'2 0.9800 ?
C9' H9'3 0.9800 ?
C11 C16 1.395(2) ?
C11 C12 1.398(3) ?
C12 C13 1.388(3) ?
C12 H12 0.9500 ?
C13 C14 1.404(3) ?
C13 H13 0.9500 ?
C14 C15 1.403(3) ?
C14 C21 1.493(3) ?
C15 C16 1.396(3) ?
C15 H15 0.9500 ?
C16 H16 0.9500 ?
C21 C26 1.408(3) ?
C21 C22 1.411(3) ?
C22 C23 1.406(3) ?
C22 C27 1.450(3) ?
C23 C24 1.388(3) ?
C23 H23 0.9500 ?
C24 C25 1.389(3) ?
C24 H24 0.9500 ?
C25 C26 1.391(3) ?
C25 H25 0.9500 ?
C26 H26 0.9500 ?
C27 N27 1.149(3) ?

loop_
_geom_hbond_atom_site_label_D
_geom_hbond_atom_site_label_H
_geom_hbond_atom_site_label_A
_geom_hbond_site_symmetry_A
_geom_hbond_distance_DH
_geom_hbond_distance_HA
_geom_hbond_distance_DA
_geom_hbond_angle_DHA
O2 H2 N4 1_465 0.92(3) 1.88(3) 2.7776(19) 163(3)

loop_
_geom_torsion_atom_site_label_1
_geom_torsion_atom_site_label_2
_geom_torsion_atom_site_label_3
_geom_torsion_atom_site_label_4
_geom_torsion
_geom_torsion_publ_flag
C5 N1 C2 C3 0.30(18) ?
C1 N1 C2 C3 -174.68(16) ?
C5 N1 C2 C2' -179.10(17) ?
C1 N1 C2 C2' 5.9(3) ?
N1 C2 C3 N4 -0.54(19) ?
C2' C2 C3 N4 178.88(16) ?
N1 C2 C3 Cl3 178.57(13) ?
C2' C2 C3 Cl3 -2.0(3) ?
C2 C3 N4 C5 0.6(2) ?
Cl3 C3 N4 C5 -178.60(13) ?
C3 N4 C5 N1 -0.4(2) ?
C3 N4 C5 C6 -177.88(19) ?
C2 N1 C5 N4 0.0(2) ?
C1 N1 C5 N4 175.07(15) ?
C2 N1 C5 C6 177.52(19) ?
C1 N1 C5 C6 -7.4(3) ?
C5 N1 C1 C11 75.1(2) ?
C2 N1 C1 C11 -110.84(18) ?
C3 C2 C2' N2 -166.97(18) y
N1 C2 C2' N2 12.3(3) ?
C2 C2' N2 O2 178.05(16) y
N4 C5 C6 C7 79.9(3) ?
N1 C5 C6 C7 -97.3(3) ?
C5 C6 C7 C8 -166.6(3) ?
C5 C6 C7 C8' 176.8(4) ?
C6 C7 C8 C9 -61.5(6) ?
C8' C7 C8 C9 -31.3(6) ?
C8 C7 C8' C9' 41.3(8) ?
C6 C7 C8' C9' -162.6(10) ?
N1 C1 C11 C16 -135.97(16) ?
N1 C1 C11 C12 45.2(2) ?
C16 C11 C12 C13 0.8(3) ?
C1 C11 C12 C13 179.66(16) ?
C11 C12 C13 C14 -0.1(3) ?
C12 C13 C14 C15 -1.0(3) ?
C12 C13 C14 C21 -178.42(17) ?
C13 C14 C15 C16 1.4(3) ?
C21 C14 C15 C16 178.75(17) ?
C12 C11 C16 C15 -0.4(3) ?
C1 C11 C16 C15 -179.26(16) ?
C14 C15 C16 C11 -0.7(3) ?
C15 C14 C21 C26 -139.81(19) ?
C13 C14 C21 C26 37.5(3) ?
C15 C14 C21 C22 40.9(3) ?
C13 C14 C21 C22 -141.71(19) ?
C26 C21 C22 C23 1.7(3) ?
C14 C21 C22 C23 -179.02(18) ?
C26 C21 C22 C27 -175.87(19) ?
C14 C21 C22 C27 3.4(3) ?
C21 C22 C23 C24 -1.2(3) ?
C27 C22 C23 C24 176.5(2) ?
C22 C23 C24 C25 -0.1(3) ?
C23 C24 C25 C26 0.9(3) ?
C24 C25 C26 C21 -0.3(3) ?
C22 C21 C26 C25 -0.9(3) ?
C14 C21 C26 C25 179.78(19) ?
C23 C22 C27 N27 -12(6) ?
C21 C22 C27 N27 166(6) ?
